data_9014892
loop_
_publ_author_name
'Yamada, T.'
'Hiroi, Z.'
'Takano, M.'

_publ_section_title
;
 Spin-1/2 quantum antiferromagnetic chains with tunable superexchange
 interactions found in BaCu2(Si1-xGex)2O7
;
_journal_name_full 'Journal of Solid State Chemistry'
_journal_page_first 101
_journal_page_last 109
_journal_paper_doi 10.1006/jssc.2000.8968
_journal_volume 156
_journal_year 2001
_chemical_compound_source Synthetic
_chemical_formula_sum 'Ba Cu2 O7 Si2'
_chemical_name_mineral Scottyite
_space_group_IT_number 62
_symmetry_space_group_name_Hall '-P 2ac 2n'
_symmetry_space_group_name_H-M 'P n m a'
_cell_angle_alpha 90
_cell_angle_beta 90
_cell_angle_gamma 90
_cell_length_a 6.86058
_cell_length_b 13.17507
_cell_length_c 6.89589
_cell_formula_units_Z 4
_cell_volume 623.310
_database_code_amcsd 0018761
_exptl_crystal_density_diffrn 4.610
_cod_original_formula_sum 'Ba Cu2 Si2 O7'
_cod_database_code 9014892

loop_
_space_group_symop_operation_xyz
x,y,z
x,1/2-y,z
-x,1/2+y,-z
1/2-x,1/2+y,1/2+z
1/2+x,1/2-y,1/2-z
1/2+x,y,1/2-z
1/2-x,-y,1/2+z
-x,-y,-z

loop_
_atom_site_label
_atom_site_fract_x
_atom_site_fract_y
_atom_site_fract_z
_atom_site_U_iso_or_equiv
Ba -0.01150 0.25000 0.95580 0.02242
Cu 0.22140 0.00520 0.79270 0.02280
Si 0.00450 0.13370 0.47320 0.00836
O1 0.07750 0.25000 0.47810 -0.00013
O2 -0.16170 0.13110 0.62380 0.02495
O3 -0.06980 0.11550 0.26190 0.02951
O4 0.18090 0.06490 0.52990 0.00735

loop_
_cod_related_entry_id
_cod_related_entry_database
_cod_related_entry_code
1 AMCSD 0018761
